data_7014786
loop_
_publ_author_name
'Zhu, Qin-Yu'
'Wang, Jin-Po'
'Qin, Yu-Rong'
'Shi, Zheng'
'Han, Qiong-Hua'
'Bian, Guo-Qing'
'Dai, Jie'

_publ_section_title
;
 Metal-carboxylate coordination polymers with redox-active moiety of
 tetrathiafulvalene (TTF).
;
_journal_issue 9
_journal_name_full 'Dalton transactions (Cambridge, England : 2003)'
_journal_page_first 1977
_journal_page_last 1983
_journal_paper_doi 10.1039/c0dt01152e
_journal_volume 40
_journal_year 2011
_chemical_formula_sum 'C20 H14 Mn N2 O4 S6'
_chemical_formula_weight 593.63
_chemical_name_systematic
;
?
;
_space_group_IT_number 15
_symmetry_cell_setting monoclinic
_symmetry_space_group_name_Hall '-C 2yc'
_symmetry_space_group_name_H-M 'C 1 2/c 1'
_atom_sites_solution_hydrogens geom
_atom_sites_solution_primary direct
_atom_sites_solution_secondary difmap
_audit_creation_method SHELXL-97
_cell_angle_alpha 90.00
_cell_angle_beta 103.026(5)
_cell_angle_gamma 90.00
_cell_formula_units_Z 8
_cell_length_a 27.153(4)
_cell_length_b 10.4726(19)
_cell_length_c 16.681(3)
_cell_measurement_reflns_used 11208
_cell_measurement_temperature 223(2)
_cell_measurement_theta_max 27.5
_cell_measurement_theta_min 3.0
_cell_volume 4621.4(14)
_computing_structure_refinement 'SHELXL-97 (Sheldrick, 1997)'
_computing_structure_solution 'SHELXS-97 (Sheldrick, 1990)'
_diffrn_ambient_temperature 223(2)
_diffrn_detector_area_resol_mean 14.63
_diffrn_measured_fraction_theta_full 0.988
_diffrn_measured_fraction_theta_max 0.988
_diffrn_measurement_device_type 'Rigaku Saturn'
_diffrn_measurement_method \w
_diffrn_radiation_monochromator graphite
_diffrn_radiation_source 'fine-focus sealed tube'
_diffrn_radiation_type MoK\a
_diffrn_radiation_wavelength 0.71075
_diffrn_reflns_av_R_equivalents 0.0387
_diffrn_reflns_av_sigmaI/netI 0.0562
_diffrn_reflns_limit_h_max 27
_diffrn_reflns_limit_h_min -35
_diffrn_reflns_limit_k_max 13
_diffrn_reflns_limit_k_min -13
_diffrn_reflns_limit_l_max 21
_diffrn_reflns_limit_l_min -18
_diffrn_reflns_number 12955
_diffrn_reflns_theta_full 27.47
_diffrn_reflns_theta_max 27.47
_diffrn_reflns_theta_min 3.02
_exptl_absorpt_coefficient_mu 1.146
_exptl_absorpt_correction_T_max 0.872
_exptl_absorpt_correction_T_min 0.848
_exptl_absorpt_correction_type multi-scan
_exptl_absorpt_process_details 'Jacobson, R. (1998) Private communication'
_exptl_crystal_colour Orange
_exptl_crystal_density_diffrn 1.706
_exptl_crystal_density_method 'not measured'
_exptl_crystal_description Prism
_exptl_crystal_F_000 2408
_exptl_crystal_size_max 0.40
_exptl_crystal_size_mid 0.12
_exptl_crystal_size_min 0.12
_refine_diff_density_max 0.347
_refine_diff_density_min -0.404
_refine_diff_density_rms 0.073
_refine_ls_extinction_method none
_refine_ls_goodness_of_fit_ref 1.013
_refine_ls_hydrogen_treatment constr
_refine_ls_matrix_type full
_refine_ls_number_parameters 301
_refine_ls_number_reflns 5237
_refine_ls_number_restraints 0
_refine_ls_restrained_S_all 1.013
_refine_ls_R_factor_all 0.0569
_refine_ls_R_factor_gt 0.0411
_refine_ls_shift/su_max 0.001
_refine_ls_shift/su_mean 0.000
_refine_ls_structure_factor_coef Fsqd
_refine_ls_weighting_details 'calc w=1/[\s^2^(Fo^2^)+(0.0332P)^2^+0.0000P] where P=(Fo^2^+2Fc^2^)/3'
_refine_ls_weighting_scheme calc
_refine_ls_wR_factor_gt 0.0763
_refine_ls_wR_factor_ref 0.0828
_reflns_number_gt 4213
_reflns_number_total 5237
_reflns_threshold_expression >2sigma(I)
_cod_data_source_file C0DT01152E.TXT
_cod_data_source_block 2
_cod_original_cell_volume 4621.3(14)
_cod_original_sg_symbol_H-M 'C 2/c'
_cod_database_code 7014786

loop_
_symmetry_equiv_pos_as_xyz
'x, y, z'
'-x, y, -z+1/2'
'x+1/2, y+1/2, z'
'-x+1/2, y+1/2, -z+1/2'
'-x, -y, -z'
'x, -y, z-1/2'
'-x+1/2, -y+1/2, -z'
'x+1/2, -y+1/2, z-1/2'

loop_
_atom_site_label
_atom_site_type_symbol
_atom_site_fract_x
_atom_site_fract_y
_atom_site_fract_z
_atom_site_U_iso_or_equiv
_atom_site_adp_type
_atom_site_occupancy
_atom_site_symmetry_multiplicity
_atom_site_calc_flag
_atom_site_refinement_flags
_atom_site_disorder_assembly
_atom_site_disorder_group
Mn1 Mn 0.515865(14) -0.14257(3) 0.40058(2) 0.02208(11) Uani 1 1 d . . .
S1 S 0.35269(3) 0.09793(6) 0.18197(4) 0.02866(16) Uani 1 1 d . . .
S2 S 0.36529(3) 0.22978(6) 0.34081(4) 0.02842(16) Uani 1 1 d . . .
S3 S 0.27349(3) 0.32163(6) 0.09682(4) 0.03031(16) Uani 1 1 d . . .
S4 S 0.29393(3) 0.46149(6) 0.25317(4) 0.03061(17) Uani 1 1 d . . .
S5 S 0.24936(3) 0.55504(8) -0.00817(4) 0.0415(2) Uani 1 1 d . . .
S6 S 0.27403(3) 0.71947(7) 0.16983(5) 0.0406(2) Uani 1 1 d . . .
O1 O 0.42683(6) -0.07475(17) 0.15888(10) 0.0281(4) Uani 1 1 d . . .
O2 O 0.45565(7) -0.13645(15) 0.28940(10) 0.0286(4) Uani 1 1 d . . .
O3 O 0.43663(7) 0.14346(16) 0.47512(10) 0.0300(4) Uani 1 1 d . . .
O4 O 0.49151(7) 0.04910(15) 0.41165(10) 0.0277(4) Uani 1 1 d . . .
N1 N 0.45572(8) -0.25893(19) 0.44394(12) 0.0271(5) Uani 1 1 d . . .
N2 N 0.52970(9) -0.3511(2) 0.37750(13) 0.0307(5) Uani 1 1 d . . .
C1 C 0.40420(9) 0.0504(2) 0.26107(14) 0.0224(5) Uani 1 1 d . . .
C2 C 0.41038(9) 0.1125(2) 0.33343(14) 0.0223(5) Uani 1 1 d . . .
C3 C 0.33672(9) 0.2297(2) 0.23591(14) 0.0238(5) Uani 1 1 d . . .
C4 C 0.30554(10) 0.3227(2) 0.20078(15) 0.0256(6) Uani 1 1 d . . .
C5 C 0.27010(10) 0.4896(2) 0.09076(15) 0.0294(6) Uani 1 1 d . . .
C6 C 0.28042(10) 0.5546(2) 0.16216(15) 0.0291(6) Uani 1 1 d . . .
C7 C 0.18606(11) 0.6055(3) -0.00544(18) 0.0428(8) Uani 1 1 d . . .
H7A H 0.1687 0.5365 0.0155 0.064 Uiso 1 1 calc R . .
H7B H 0.1677 0.6277 -0.0606 0.064 Uiso 1 1 calc R . .
H7C H 0.1878 0.6793 0.0302 0.064 Uiso 1 1 calc R . .
C8 C 0.32042(12) 0.7587(3) 0.2618(2) 0.0464(8) Uani 1 1 d . . .
H8A H 0.3101 0.7235 0.3093 0.070 Uiso 1 1 calc R . .
H8B H 0.3233 0.8508 0.2673 0.070 Uiso 1 1 calc R . .
H8C H 0.3529 0.7230 0.2585 0.070 Uiso 1 1 calc R . .
C9 C 0.43215(9) -0.0624(2) 0.23588(15) 0.0238(5) Uani 1 1 d . . .
C10 C 0.44978(10) 0.0980(2) 0.41274(14) 0.0233(5) Uani 1 1 d . . .
C11 C 0.41836(10) -0.2070(3) 0.47346(16) 0.0338(6) Uani 1 1 d . . .
H11 H 0.4210 -0.1205 0.4888 0.041 Uiso 1 1 calc R . .
C12 C 0.37638(12) -0.2738(3) 0.48240(18) 0.0446(8) Uani 1 1 d . . .
H12 H 0.3507 -0.2339 0.5028 0.053 Uiso 1 1 calc R . .
C13 C 0.37308(13) -0.4005(3) 0.46063(19) 0.0528(9) Uani 1 1 d . . .
H13 H 0.3448 -0.4489 0.4659 0.063 Uiso 1 1 calc R . .
C14 C 0.41110(12) -0.4563(3) 0.43117(19) 0.0460(8) Uani 1 1 d . . .
H14 H 0.4091 -0.5431 0.4164 0.055 Uiso 1 1 calc R . .
C15 C 0.45262(10) -0.3839(2) 0.42318(15) 0.0301(6) Uani 1 1 d . . .
C16 C 0.56872(12) -0.3933(3) 0.34840(18) 0.0415(7) Uani 1 1 d . . .
H16 H 0.5927 -0.3338 0.3390 0.050 Uiso 1 1 calc R . .
C17 C 0.57546(14) -0.5207(3) 0.3315(2) 0.0512(9) Uani 1 1 d . . .
H17 H 0.6031 -0.5473 0.3105 0.061 Uiso 1 1 calc R . .
C18 C 0.54045(14) -0.6074(3) 0.34636(19) 0.0514(9) Uani 1 1 d . . .
H18 H 0.5441 -0.6947 0.3361 0.062 Uiso 1 1 calc R . .
C19 C 0.50049(13) -0.5661(3) 0.37598(18) 0.0435(8) Uani 1 1 d . . .
H19 H 0.4765 -0.6248 0.3863 0.052 Uiso 1 1 calc R . .
C20 C 0.49524(11) -0.4363(2) 0.39100(15) 0.0304(6) Uani 1 1 d . . .

loop_
_atom_site_aniso_label
_atom_site_aniso_U_11
_atom_site_aniso_U_22
_atom_site_aniso_U_33
_atom_site_aniso_U_23
_atom_site_aniso_U_13
_atom_site_aniso_U_12
Mn1 0.0251(2) 0.02208(19) 0.01895(19) 0.00167(15) 0.00465(16) 0.00079(16)
S1 0.0342(4) 0.0277(3) 0.0201(3) -0.0028(3) -0.0023(3) 0.0083(3)
S2 0.0355(4) 0.0278(3) 0.0196(3) -0.0019(3) 0.0014(3) 0.0097(3)
S3 0.0343(4) 0.0320(4) 0.0216(3) -0.0004(3) -0.0001(3) 0.0083(3)
S4 0.0430(4) 0.0258(3) 0.0218(3) 0.0014(3) 0.0050(3) 0.0081(3)
S5 0.0483(5) 0.0516(5) 0.0244(3) 0.0112(3) 0.0077(3) 0.0221(4)
S6 0.0565(5) 0.0269(4) 0.0355(4) 0.0040(3) 0.0040(4) 0.0106(3)
O1 0.0295(10) 0.0379(10) 0.0165(8) -0.0032(8) 0.0044(7) 0.0067(8)
O2 0.0348(10) 0.0240(9) 0.0235(9) 0.0004(8) -0.0009(8) 0.0062(8)
O3 0.0350(10) 0.0348(10) 0.0187(9) -0.0014(8) 0.0033(8) 0.0071(8)
O4 0.0292(10) 0.0257(9) 0.0258(9) -0.0030(8) 0.0008(8) 0.0039(8)
N1 0.0271(12) 0.0289(11) 0.0250(11) 0.0042(9) 0.0056(9) -0.0020(9)
N2 0.0345(13) 0.0288(12) 0.0295(12) 0.0023(10) 0.0087(10) 0.0042(10)
C1 0.0219(12) 0.0245(12) 0.0196(12) 0.0020(10) 0.0018(10) 0.0023(10)
C2 0.0267(13) 0.0194(12) 0.0207(12) 0.0027(10) 0.0052(10) 0.0041(10)
C3 0.0285(14) 0.0228(12) 0.0186(11) 0.0003(10) 0.0022(10) 0.0017(11)
C4 0.0307(14) 0.0260(13) 0.0195(12) -0.0004(10) 0.0043(11) 0.0019(11)
C5 0.0329(14) 0.0306(14) 0.0240(13) 0.0067(11) 0.0051(11) 0.0105(12)
C6 0.0324(14) 0.0272(13) 0.0269(13) 0.0055(11) 0.0052(11) 0.0074(12)
C7 0.0388(17) 0.0508(19) 0.0355(16) 0.0007(14) 0.0018(14) 0.0116(14)
C8 0.0401(18) 0.0365(16) 0.058(2) -0.0083(15) 0.0016(16) -0.0002(14)
C9 0.0208(12) 0.0243(13) 0.0260(13) -0.0041(11) 0.0045(11) -0.0012(10)
C10 0.0294(14) 0.0178(12) 0.0216(12) 0.0022(10) 0.0035(11) 0.0000(10)
C11 0.0303(15) 0.0434(16) 0.0282(14) 0.0020(12) 0.0079(12) -0.0018(13)
C12 0.0326(16) 0.066(2) 0.0367(16) -0.0006(16) 0.0120(13) -0.0065(16)
C13 0.0425(19) 0.072(2) 0.0459(19) -0.0073(18) 0.0138(16) -0.0275(18)
C14 0.052(2) 0.0437(18) 0.0428(17) -0.0090(14) 0.0120(16) -0.0239(16)
C15 0.0365(15) 0.0311(14) 0.0211(13) 0.0018(11) 0.0028(12) -0.0088(12)
C16 0.0423(17) 0.0406(17) 0.0454(18) 0.0043(14) 0.0180(15) 0.0093(14)
C17 0.058(2) 0.0473(19) 0.0494(19) -0.0048(16) 0.0150(17) 0.0237(17)
C18 0.071(2) 0.0319(16) 0.0454(19) -0.0096(14) -0.0004(18) 0.0151(17)
C19 0.054(2) 0.0270(14) 0.0436(17) -0.0014(13) -0.0006(16) -0.0037(14)
C20 0.0388(16) 0.0284(13) 0.0210(13) 0.0021(11) 0.0004(12) -0.0016(12)

loop_
_atom_type_symbol
_atom_type_description
_atom_type_scat_dispersion_real
_atom_type_scat_dispersion_imag
_atom_type_scat_source
C C 0.0033 0.0016 'International Tables Vol C Tables 4.2.6.8 and 6.1.1.4'
H H 0.0000 0.0000 'International Tables Vol C Tables 4.2.6.8 and 6.1.1.4'
N N 0.0061 0.0033 'International Tables Vol C Tables 4.2.6.8 and 6.1.1.4'
O O 0.0106 0.0060 'International Tables Vol C Tables 4.2.6.8 and 6.1.1.4'
S S 0.1246 0.1234 'International Tables Vol C Tables 4.2.6.8 and 6.1.1.4'
Mn Mn 0.3368 0.7283 'International Tables Vol C Tables 4.2.6.8 and 6.1.1.4'

loop_
_geom_angle_atom_site_label_1
_geom_angle_atom_site_label_2
_geom_angle_atom_site_label_3
_geom_angle
_geom_angle_site_symmetry_1
_geom_angle_site_symmetry_3
_geom_angle_publ_flag
O4 Mn1 O1 89.99(7) . 2_655 ?
O4 Mn1 O2 81.86(6) . . ?
O1 Mn1 O2 94.59(7) 2_655 . ?
O4 Mn1 O3 92.88(6) . 5_656 ?
O1 Mn1 O3 96.07(7) 2_655 5_656 ?
O2 Mn1 O3 168.11(7) . 5_656 ?
O4 Mn1 N2 171.33(7) . . ?
O1 Mn1 N2 94.32(8) 2_655 . ?
O2 Mn1 N2 90.29(7) . . ?
O3 Mn1 N2 94.15(7) 5_656 . ?
O4 Mn1 N1 102.53(7) . . ?
O1 Mn1 N1 165.58(7) 2_655 . ?
O2 Mn1 N1 80.34(7) . . ?
O3 Mn1 N1 90.49(7) 5_656 . ?
N2 Mn1 N1 72.34(8) . . ?
C3 S1 C1 94.85(11) . . ?
C3 S2 C2 95.09(11) . . ?
C4 S3 C5 93.34(12) . . ?
C4 S4 C6 93.13(12) . . ?
C5 S5 C7 101.26(13) . . ?
C6 S6 C8 103.10(13) . . ?
C9 O1 Mn1 125.01(15) . 2_655 ?
C9 O2 Mn1 142.54(16) . . ?
C10 O3 Mn1 124.30(16) . 5_656 ?
C10 O4 Mn1 133.46(16) . . ?
C11 N1 C15 118.6(2) . . ?
C11 N1 Mn1 123.73(18) . . ?
C15 N1 Mn1 116.34(17) . . ?
C16 N2 C20 118.6(2) . . ?
C16 N2 Mn1 123.82(19) . . ?
C20 N2 Mn1 117.53(18) . . ?
C2 C1 C9 131.0(2) . . ?
C2 C1 S1 116.80(19) . . ?
C9 C1 S1 112.04(16) . . ?
C1 C2 C10 131.0(2) . . ?
C1 C2 S2 116.86(18) . . ?
C10 C2 S2 112.08(17) . . ?
C4 C3 S2 122.25(19) . . ?
C4 C3 S1 123.63(19) . . ?
S2 C3 S1 114.12(13) . . ?
C3 C4 S3 123.55(19) . . ?
C3 C4 S4 123.41(19) . . ?
S3 C4 S4 113.01(14) . . ?
C6 C5 S5 126.4(2) . . ?
C6 C5 S3 117.14(19) . . ?
S5 C5 S3 116.37(15) . . ?
C5 C6 S6 124.2(2) . . ?
C5 C6 S4 116.2(2) . . ?
S6 C6 S4 119.15(15) . . ?
S5 C7 H7A 109.5 . . ?
S5 C7 H7B 109.5 . . ?
H7A C7 H7B 109.5 . . ?
S5 C7 H7C 109.5 . . ?
H7A C7 H7C 109.5 . . ?
H7B C7 H7C 109.5 . . ?
S6 C8 H8A 109.5 . . ?
S6 C8 H8B 109.5 . . ?
H8A C8 H8B 109.5 . . ?
S6 C8 H8C 109.5 . . ?
H8A C8 H8C 109.5 . . ?
H8B C8 H8C 109.5 . . ?
O2 C9 O1 125.9(2) . . ?
O2 C9 C1 119.7(2) . . ?
O1 C9 C1 114.3(2) . . ?
O4 C10 O3 126.3(2) . . ?
O4 C10 C2 119.7(2) . . ?
O3 C10 C2 114.0(2) . . ?
N1 C11 C12 123.3(3) . . ?
N1 C11 H11 118.3 . . ?
C12 C11 H11 118.3 . . ?
C11 C12 C13 118.0(3) . . ?
C11 C12 H12 121.0 . . ?
C13 C12 H12 121.0 . . ?
C14 C13 C12 119.8(3) . . ?
C14 C13 H13 120.1 . . ?
C12 C13 H13 120.1 . . ?
C13 C14 C15 119.7(3) . . ?
C13 C14 H14 120.2 . . ?
C15 C14 H14 120.2 . . ?
N1 C15 C14 120.6(3) . . ?
N1 C15 C20 116.2(2) . . ?
C14 C15 C20 123.2(3) . . ?
N2 C16 C17 123.0(3) . . ?
N2 C16 H16 118.5 . . ?
C17 C16 H16 118.5 . . ?
C18 C17 C16 118.1(3) . . ?
C18 C17 H17 121.0 . . ?
C16 C17 H17 121.0 . . ?
C19 C18 C17 119.7(3) . . ?
C19 C18 H18 120.1 . . ?
C17 C18 H18 120.1 . . ?
C18 C19 C20 119.8(3) . . ?
C18 C19 H19 120.1 . . ?
C20 C19 H19 120.1 . . ?
N2 C20 C19 120.8(3) . . ?
N2 C20 C15 116.2(2) . . ?
C19 C20 C15 123.0(3) . . ?

loop_
_geom_bond_atom_site_label_1
_geom_bond_atom_site_label_2
_geom_bond_distance
_geom_bond_site_symmetry_2
_geom_bond_publ_flag
Mn1 O4 2.1344(17) . ?
Mn1 O1 2.1458(18) 2_655 ?
Mn1 O2 2.1794(17) . ?
Mn1 O3 2.1812(17) 5_656 ?
Mn1 N2 2.263(2) . ?
Mn1 N1 2.282(2) . ?
S1 C3 1.754(2) . ?
S1 C1 1.764(2) . ?
S2 C3 1.747(2) . ?
S2 C2 1.758(2) . ?
S3 C4 1.756(2) . ?
S3 C5 1.763(3) . ?
S4 C4 1.761(3) . ?
S4 C6 1.772(3) . ?
S5 C5 1.758(2) . ?
S5 C7 1.808(3) . ?
S6 C6 1.743(3) . ?
S6 C8 1.800(3) . ?
O1 C9 1.266(3) . ?
O1 Mn1 2.1458(18) 2_655 ?
O2 C9 1.244(3) . ?
O3 C10 1.267(3) . ?
O3 Mn1 2.1812(17) 5_656 ?
O4 C10 1.247(3) . ?
N1 C11 1.339(3) . ?
N1 C15 1.351(3) . ?
N2 C16 1.336(4) . ?
N2 C20 1.348(3) . ?
C1 C2 1.348(3) . ?
C1 C9 1.514(3) . ?
C2 C10 1.510(3) . ?
C3 C4 1.336(3) . ?
C5 C6 1.345(4) . ?
C7 H7A 0.9700 . ?
C7 H7B 0.9700 . ?
C7 H7C 0.9700 . ?
C8 H8A 0.9700 . ?
C8 H8B 0.9700 . ?
C8 H8C 0.9700 . ?
C11 C12 1.374(4) . ?
C11 H11 0.9400 . ?
C12 C13 1.374(4) . ?
C12 H12 0.9400 . ?
C13 C14 1.370(5) . ?
C13 H13 0.9400 . ?
C14 C15 1.390(4) . ?
C14 H14 0.9400 . ?
C15 C20 1.486(4) . ?
C16 C17 1.384(4) . ?
C16 H16 0.9400 . ?
C17 C18 1.376(5) . ?
C17 H17 0.9400 . ?
C18 C19 1.360(5) . ?
C18 H18 0.9400 . ?
C19 C20 1.395(4) . ?
C19 H19 0.9400 . ?

loop_
_geom_torsion_atom_site_label_1
_geom_torsion_atom_site_label_2
_geom_torsion_atom_site_label_3
_geom_torsion_atom_site_label_4
_geom_torsion
_geom_torsion_site_symmetry_1
_geom_torsion_site_symmetry_2
_geom_torsion_site_symmetry_3
_geom_torsion_site_symmetry_4
_geom_torsion_publ_flag
O4 Mn1 O2 C9 28.3(3) . . . . ?
O1 Mn1 O2 C9 -61.1(3) 2_655 . . . ?
O3 Mn1 O2 C9 92.6(4) 5_656 . . . ?
N2 Mn1 O2 C9 -155.4(3) . . . . ?
N1 Mn1 O2 C9 132.6(3) . . . . ?
O1 Mn1 O4 C10 149.7(2) 2_655 . . . ?
O2 Mn1 O4 C10 55.0(2) . . . . ?
O3 Mn1 O4 C10 -114.3(2) 5_656 . . . ?
N2 Mn1 O4 C10 29.8(6) . . . . ?
N1 Mn1 O4 C10 -23.1(2) . . . . ?
O4 Mn1 N1 C11 -4.3(2) . . . . ?
O1 Mn1 N1 C11 -154.0(2) 2_655 . . . ?
O2 Mn1 N1 C11 -83.62(19) . . . . ?
O3 Mn1 N1 C11 88.77(19) 5_656 . . . ?
N2 Mn1 N1 C11 -177.0(2) . . . . ?
O4 Mn1 N1 C15 162.40(17) . . . . ?
O1 Mn1 N1 C15 12.7(4) 2_655 . . . ?
O2 Mn1 N1 C15 83.06(17) . . . . ?
O3 Mn1 N1 C15 -104.54(17) 5_656 . . . ?
N2 Mn1 N1 C15 -10.35(17) . . . . ?
O4 Mn1 N2 C16 129.1(5) . . . . ?
O1 Mn1 N2 C16 9.5(2) 2_655 . . . ?
O2 Mn1 N2 C16 104.1(2) . . . . ?
O3 Mn1 N2 C16 -87.0(2) 5_656 . . . ?
N1 Mn1 N2 C16 -176.2(2) . . . . ?
O4 Mn1 N2 C20 -48.2(6) . . . . ?
O1 Mn1 N2 C20 -167.81(18) 2_655 . . . ?
O2 Mn1 N2 C20 -73.19(18) . . . . ?
O3 Mn1 N2 C20 95.77(18) 5_656 . . . ?
N1 Mn1 N2 C20 6.58(17) . . . . ?
C3 S1 C1 C2 7.5(2) . . . . ?
C3 S1 C1 C9 -176.37(18) . . . . ?
C9 C1 C2 C10 5.3(5) . . . . ?
S1 C1 C2 C10 -179.4(2) . . . . ?
C9 C1 C2 S2 -173.4(2) . . . . ?
S1 C1 C2 S2 1.8(3) . . . . ?
C3 S2 C2 C1 -10.2(2) . . . . ?
C3 S2 C2 C10 170.85(18) . . . . ?
C2 S2 C3 C4 -165.0(2) . . . . ?
C2 S2 C3 S1 14.97(16) . . . . ?
C1 S1 C3 C4 165.8(2) . . . . ?
C1 S1 C3 S2 -14.20(16) . . . . ?
S2 C3 C4 S3 -176.45(14) . . . . ?
S1 C3 C4 S3 3.6(4) . . . . ?
S2 C3 C4 S4 5.7(4) . . . . ?
S1 C3 C4 S4 -174.28(15) . . . . ?
C5 S3 C4 C3 -152.8(2) . . . . ?
C5 S3 C4 S4 25.28(17) . . . . ?
C6 S4 C4 C3 151.9(2) . . . . ?
C6 S4 C4 S3 -26.16(16) . . . . ?
C7 S5 C5 C6 -69.5(3) . . . . ?
C7 S5 C5 S3 105.91(18) . . . . ?
C4 S3 C5 C6 -14.0(2) . . . . ?
C4 S3 C5 S5 170.11(17) . . . . ?
S5 C5 C6 S6 1.0(4) . . . . ?
S3 C5 C6 S6 -174.38(16) . . . . ?
S5 C5 C6 S4 173.26(16) . . . . ?
S3 C5 C6 S4 -2.1(3) . . . . ?
C8 S6 C6 C5 -151.7(3) . . . . ?
C8 S6 C6 S4 36.3(2) . . . . ?
C4 S4 C6 C5 17.1(2) . . . . ?
C4 S4 C6 S6 -170.30(17) . . . . ?
Mn1 O2 C9 O1 125.6(3) . . . . ?
Mn1 O2 C9 C1 -58.1(4) . . . . ?
Mn1 O1 C9 O2 -38.5(3) 2_655 . . . ?
Mn1 O1 C9 C1 145.03(17) 2_655 . . . ?
C2 C1 C9 O2 22.3(4) . . . . ?
S1 C1 C9 O2 -153.1(2) . . . . ?
C2 C1 C9 O1 -161.0(3) . . . . ?
S1 C1 C9 O1 23.6(3) . . . . ?
Mn1 O4 C10 O3 106.7(3) . . . . ?
Mn1 O4 C10 C2 -76.3(3) . . . . ?
Mn1 O3 C10 O4 -1.8(4) 5_656 . . . ?
Mn1 O3 C10 C2 -178.98(14) 5_656 . . . ?
C1 C2 C10 O4 22.3(4) . . . . ?
S2 C2 C10 O4 -158.90(19) . . . . ?
C1 C2 C10 O3 -160.3(3) . . . . ?
S2 C2 C10 O3 18.5(3) . . . . ?
C15 N1 C11 C12 -1.2(4) . . . . ?
Mn1 N1 C11 C12 165.2(2) . . . . ?
N1 C11 C12 C13 0.7(4) . . . . ?
C11 C12 C13 C14 0.1(5) . . . . ?
C12 C13 C14 C15 -0.3(5) . . . . ?
C11 N1 C15 C14 1.0(4) . . . . ?
Mn1 N1 C15 C14 -166.4(2) . . . . ?
C11 N1 C15 C20 -179.8(2) . . . . ?
Mn1 N1 C15 C20 12.8(3) . . . . ?
C13 C14 C15 N1 -0.2(4) . . . . ?
C13 C14 C15 C20 -179.4(3) . . . . ?
C20 N2 C16 C17 -0.1(4) . . . . ?
Mn1 N2 C16 C17 -177.3(2) . . . . ?
N2 C16 C17 C18 -0.7(5) . . . . ?
C16 C17 C18 C19 0.7(5) . . . . ?
C17 C18 C19 C20 0.1(5) . . . . ?
C16 N2 C20 C19 0.8(4) . . . . ?
Mn1 N2 C20 C19 178.24(19) . . . . ?
C16 N2 C20 C15 -179.9(2) . . . . ?
Mn1 N2 C20 C15 -2.5(3) . . . . ?
C18 C19 C20 N2 -0.8(4) . . . . ?
C18 C19 C20 C15 179.9(3) . . . . ?
N1 C15 C20 N2 -6.9(3) . . . . ?
C14 C15 C20 N2 172.2(3) . . . . ?
N1 C15 C20 C19 172.4(2) . . . . ?
C14 C15 C20 C19 -8.5(4) . . . . ?
